data_4083987
loop_
_publ_author_name
'Boss, Sally R.'
'Cole, Jacqueline M.'
'Haigh, Robert'
'Snaith, Ronald'
'Wheatley, Andrew E. H.'
'McIntyre, Garry J.'
'Raithby, Paul R.'

_publ_section_title
;
 Hydride Encapsulation by a Molecular Main-Group-Metal Cluster:&#x00A0;
 Single-Crystal Neutron Diffraction Structure of [{Ph(2-C5H4N)N}6HLi8]+
;
_journal_issue 20
_journal_name_full Organometallics
_journal_page_first 4527
_journal_paper_doi 10.1021/om049661l
_journal_volume 23
_journal_year 2004
_chemical_formula_sum 'C86 H103 Al2 Li9 N12'
_chemical_formula_weight 1420.00
_chemical_name_systematic
; 
 ? 
;
_space_group_IT_number 60
_symmetry_cell_setting orthorhombic
_symmetry_space_group_name_Hall '-P 2n 2ab'
_symmetry_space_group_name_H-M 'P b c n'
_atom_sites_solution_hydrogens difmap
_atom_sites_solution_primary 'previous X-ray structure model'
_atom_sites_solution_secondary difmap
_audit_creation_method SHELXL-97
_cell_angle_alpha 90.00
_cell_angle_beta 90.00
_cell_angle_gamma 90.00
_cell_formula_units_Z 4
_cell_length_a 19.546(4)
_cell_length_b 16.0980(10)
_cell_length_c 26.168(6)
_cell_measurement_temperature 1.5(5)
_cell_volume 8234(3)
_computing_cell_refinement 'LAUEGEN (Campbell, 1995 and 1998)'
_computing_data_collection 'local program'
_computing_data_reduction 'Integrate+ (Wilkinson et al, 1988)'
_computing_molecular_graphics 'SHEXLTL-97 (Sheldrick, 1997)'
_computing_publication_material 'SHELXL-97 (Sheldrick, 1997)'
_computing_structure_refinement 'SHELXL-97 (Sheldrick, 1997)'
_computing_structure_solution 'SHELXS-97 (Sheldrick, 1990)'
_diffrn_ambient_temperature 1.5(5)
_diffrn_measured_fraction_theta_full 0.801
_diffrn_measured_fraction_theta_max 0.801
_diffrn_measurement_device_type 'Very Intense Vertical Axis Laue Diffractometer (VIVALDI)''
_diffrn_measurement_method 'Laue diffraction'
_diffrn_radiation_monochromator 'none (polychromatic)'
_diffrn_radiation_source 'Institut Laue Langevin (ILL), Grenoble, France'
_diffrn_radiation_type 'neutrons (polychromatic)'
_diffrn_radiation_wavelength '1.1-2.5 used for scaling''
_diffrn_reflns_av_R_equivalents 0.2246
_diffrn_reflns_av_sigmaI/netI 0.1027
_diffrn_reflns_limit_h_max 18
_diffrn_reflns_limit_h_min -18
_diffrn_reflns_limit_k_max 15
_diffrn_reflns_limit_k_min -15
_diffrn_reflns_limit_l_max 24
_diffrn_reflns_limit_l_min -24
_diffrn_reflns_number 33746
_diffrn_reflns_theta_full 31.72
_diffrn_reflns_theta_max 31.72
_diffrn_reflns_theta_min 3.50
_exptl_absorpt_coefficient_mu 0.115*lambda+0.101
_exptl_absorpt_correction_T_max 0.730
_exptl_absorpt_correction_T_min 0.412
_exptl_absorpt_correction_type empirical
_exptl_crystal_colour 'pale yellow'
_exptl_crystal_density_diffrn 1.146
_exptl_crystal_density_method 'not measured'
_exptl_crystal_description 'trapezoid block'
_exptl_crystal_F_000 1154
_exptl_crystal_size_max 2.50
_exptl_crystal_size_mid 2.00
_exptl_crystal_size_min 0.50
_refine_diff_density_max 0.680
_refine_diff_density_min -0.672
_refine_diff_density_rms 0.164
_refine_ls_extinction_method none
_refine_ls_goodness_of_fit_ref 1.940
_refine_ls_hydrogen_treatment refall
_refine_ls_matrix_type full
_refine_ls_number_parameters 684
_refine_ls_number_reflns 3024
_refine_ls_number_restraints 0
_refine_ls_restrained_S_all 1.940
_refine_ls_R_factor_all 0.1266
_refine_ls_R_factor_gt 0.0972
_refine_ls_shift/su_max 0.005
_refine_ls_shift/su_mean 0.001
_refine_ls_structure_factor_coef Fsqd
_refine_ls_weighting_details 'calc w=1/[\s^2^(Fo^2^)+(0.0200P)^2^+0.0000P] where P=(Fo^2^+2Fc^2^)/3'
_refine_ls_weighting_scheme calc
_refine_ls_wR_factor_gt 0.1300
_refine_ls_wR_factor_ref 0.1340
_reflns_number_gt 2547
_reflns_number_total 3024
_reflns_threshold_expression >2sigma(I)
_cod_data_source_file compound1.cif
_cod_data_source_block final
_cod_depositor_comments
;
The following automatic conversions were performed:

'_cell_measurement_temperature' value '1.5(0.5)' was changed to
'1.5(5)' - precision was estimated.

'_diffrn_ambient_temperature'
value '1.5(0.5)' was changed to '1.5(5)' - precision was estimated.

Automatic conversion script
Id: cif_fix_values 2281 2013-09-26 08:29:07Z andrius 
;
_cod_original_sg_symbol_H-M Pbcn
_cod_database_code 4083987

loop_
_symmetry_equiv_pos_as_xyz
'x, y, z'
'-x+1/2, -y+1/2, z+1/2'
'-x, y, -z+1/2'
'x+1/2, -y+1/2, -z'
'-x, -y, -z'
'x-1/2, y-1/2, -z-1/2'
'x, -y, z-1/2'
'-x-1/2, y-1/2, z'

loop_
_atom_site_label
_atom_site_type_symbol
_atom_site_fract_x
_atom_site_fract_y
_atom_site_fract_z
_atom_site_U_iso_or_equiv
_atom_site_adp_type
_atom_site_occupancy
_atom_site_symmetry_multiplicity
_atom_site_calc_flag
_atom_site_refinement_flags
Li1 Li 0.9036(11) -0.0290(13) 0.4730(7) 0.015(5) Uiso 1 1 d .
Li2 Li 1.0165(13) -0.0799(14) 0.5531(8) 0.028(6) Uiso 1 1 d .
Li3 Li 0.8957(12) -0.0080(12) 0.5765(7) 0.017(5) Uiso 1 1 d .
Li4 Li 0.9865(11) 0.1092(13) 0.5382(7) 0.012(5) Uiso 1 1 d .
Li5 Li 0.5000 0.034(2) 0.2500 0.029(9) Uiso 1 2 d S
H0 H 1.0000 0.0000 0.5000 0.033(5) Uani 1 2 d S
Al1 Al 0.5803(7) 0.0254(8) 0.3306(4) 0.019(3) Uiso 1 1 d .
N1 N 0.8827(2) 0.1073(3) 0.54708(15) 0.0199(12) Uiso 1 1 d .
N2 N 0.8756(2) 0.0893(3) 0.45908(15) 0.0207(12) Uiso 1 1 d .
N3 N 0.8714(2) -0.1063(3) 0.52990(15) 0.0210(12) Uiso 1 1 d .
N4 N 0.9720(2) -0.1808(3) 0.52312(16) 0.0219(12) Uiso 1 1 d .
N5 N 0.9856(2) -0.0227(3) 0.61750(16) 0.0196(12) Uiso 1 1 d .
N6 N 1.0576(2) 0.0841(3) 0.59379(14) 0.0182(11) Uiso 1 1 d .
C1 C 0.8529(4) 0.1390(4) 0.5930(2) 0.0196(16) Uiso 1 1 d .
C2 C 0.8928(4) 0.1857(4) 0.6269(2) 0.0202(17) Uiso 1 1 d .
C3 C 0.8653(4) 0.2143(4) 0.6741(3) 0.0269(18) Uiso 1 1 d .
C4 C 0.7983(4) 0.1933(4) 0.6868(3) 0.0272(18) Uiso 1 1 d .
C5 C 0.7582(4) 0.1459(4) 0.6538(2) 0.0256(19) Uiso 1 1 d .
C6 C 0.7849(4) 0.1191(4) 0.6070(3) 0.0263(18) Uiso 1 1 d .
C7 C 0.8541(3) 0.1292(4) 0.50226(19) 0.0140(15) Uiso 1 1 d .
C8 C 0.8073(4) 0.1975(4) 0.4971(3) 0.0250(18) Uiso 1 1 d .
C9 C 0.7846(4) 0.2213(5) 0.4492(2) 0.0253(19) Uiso 1 1 d .
C10 C 0.8074(4) 0.1784(4) 0.4056(3) 0.0294(19) Uiso 1 1 d .
C11 C 0.8517(4) 0.1134(4) 0.4128(2) 0.0166(16) Uiso 1 1 d .
C12 C 0.8016(3) -0.0986(4) 0.5465(2) 0.0185(16) Uiso 1 1 d .
C13 C 0.7825(4) -0.1158(4) 0.5971(3) 0.0253(18) Uiso 1 1 d .
C14 C 0.7160(4) -0.1016(4) 0.6143(3) 0.0280(18) Uiso 1 1 d .
C15 C 0.6673(5) -0.0673(5) 0.5797(3) 0.037(2) Uiso 1 1 d .
C16 C 0.6869(4) -0.0498(4) 0.5298(2) 0.0276(18) Uiso 1 1 d .
C17 C 0.7538(3) -0.0647(5) 0.5118(3) 0.0217(19) Uiso 1 1 d .
C18 C 0.9039(3) -0.1797(4) 0.5360(2) 0.0167(16) Uiso 1 1 d .
C19 C 0.8722(5) -0.2547(4) 0.5536(2) 0.0192(19) Uiso 1 1 d .
C20 C 0.9113(4) -0.3244(5) 0.5608(2) 0.033(2) Uiso 1 1 d .
C21 C 0.9830(4) -0.3237(6) 0.5507(3) 0.035(2) Uiso 1 1 d .
C22 C 1.0094(5) -0.2494(4) 0.5302(3) 0.027(2) Uiso 1 1 d .
C23 C 0.9518(3) -0.0690(4) 0.6570(2) 0.0221(17) Uiso 1 1 d .
C24 C 0.9635(4) -0.1546(4) 0.6618(3) 0.0224(17) Uiso 1 1 d .
C25 C 0.9256(4) -0.2009(5) 0.6973(2) 0.0254(17) Uiso 1 1 d .
C26 C 0.8760(4) -0.1649(5) 0.7290(3) 0.026(2) Uiso 1 1 d .
C27 C 0.8646(4) -0.0782(4) 0.7238(3) 0.0258(19) Uiso 1 1 d .
C28 C 0.9018(4) -0.0316(4) 0.6887(2) 0.0202(17) Uiso 1 1 d .
C29 C 1.0292(4) 0.0382(4) 0.6326(2) 0.0195(16) Uiso 1 1 d .
C30 C 1.0496(3) 0.0511(4) 0.6842(3) 0.0196(16) Uiso 1 1 d .
C31 C 1.0961(4) 0.1129(4) 0.6956(3) 0.0291(18) Uiso 1 1 d .
C32 C 1.1229(4) 0.1629(5) 0.6561(2) 0.0278(18) Uiso 1 1 d .
C33 C 1.1014(3) 0.1450(4) 0.6065(2) 0.0205(16) Uiso 1 1 d .
C50X C 0.5910(5) 0.1092(6) 0.2710(3) 0.029(2) Uiso 1 1 d .
C51X C 0.4919(5) -0.0423(6) 0.3233(4) 0.029(2) Uiso 1 1 d .
C52 C 0.5690(3) 0.0894(4) 0.3954(2) 0.0214(17) Uiso 1 1 d .
C53 C 0.5142(6) 0.1615(7) 0.3854(5) 0.041(3) Uiso 1 1 d .
C54 C 0.6359(5) 0.1310(8) 0.4145(4) 0.041(3) Uiso 1 1 d .
C55 C 0.5383(7) 0.0339(7) 0.4397(4) 0.042(3) Uiso 1 1 d .
C56 C 0.6613(3) -0.0531(4) 0.3268(2) 0.0195(16) Uiso 1 1 d .
C57X C 0.7262(6) -0.0056(8) 0.3118(4) 0.054(3) Uiso 1 1 d .
C58X C 0.6499(6) -0.1181(6) 0.2842(4) 0.048(3) Uiso 1 1 d .
C59X C 0.6730(6) -0.0992(6) 0.3768(3) 0.039(2) Uiso 1 1 d .
H2 H 0.9449(7) 0.2018(8) 0.6168(5) 0.034(3) Uani 1 1 d .
H3 H 0.8942(9) 0.2508(9) 0.6989(5) 0.054(5) Uani 1 1 d .
H4 H 0.7770(9) 0.2151(9) 0.7237(5) 0.049(4) Uani 1 1 d .
H5 H 0.7074(8) 0.1290(9) 0.6639(5) 0.045(4) Uani 1 1 d .
H6 H 0.7566(7) 0.0825(10) 0.5811(4) 0.046(4) Uani 1 1 d .
H8 H 0.7926(7) 0.2309(8) 0.5306(5) 0.036(4) Uani 1 1 d .
H9 H 0.7502(7) 0.2735(11) 0.4453(5) 0.046(4) Uani 1 1 d .
H10 H 0.7910(8) 0.1948(10) 0.3672(5) 0.056(5) Uani 1 1 d .
H11 H 0.8715(8) 0.0773(9) 0.3801(5) 0.045(4) Uani 1 1 d .
H13 H 0.8196(7) -0.1427(8) 0.6239(4) 0.038(4) Uani 1 1 d .
H14 H 0.7037(7) -0.1152(8) 0.6516(6) 0.044(4) Uani 1 1 d .
H15 H 0.6178(7) -0.0568(10) 0.5912(5) 0.047(4) Uani 1 1 d .
H16 H 0.6512(8) -0.0186(9) 0.5029(5) 0.040(4) Uani 1 1 d .
H17 H 0.7676(7) -0.0512(9) 0.4747(5) 0.044(4) Uani 1 1 d .
H19 H 0.8215(10) -0.2554(8) 0.5629(5) 0.042(4) Uani 1 1 d .
H20 H 0.8905(8) -0.3794(10) 0.5756(5) 0.051(4) Uani 1 1 d .
H21 H 1.0139(10) -0.3753(12) 0.5558(7) 0.071(5) Uani 1 1 d .
H22 H 1.0600(9) -0.2470(8) 0.5196(5) 0.040(4) Uani 1 1 d .
H24 H 1.0001(8) -0.1852(9) 0.6379(5) 0.046(4) Uani 1 1 d .
H25 H 0.9341(8) -0.2698(9) 0.7000(5) 0.050(4) Uani 1 1 d .
H26 H 0.8500(9) -0.1976(9) 0.7544(5) 0.048(4) Uani 1 1 d .
H27 H 0.8298(9) -0.0508(10) 0.7471(5) 0.054(5) Uani 1 1 d .
H28 H 0.8909(7) 0.0346(9) 0.6835(5) 0.044(4) Uani 1 1 d .
H30 H 1.0298(8) 0.0129(9) 0.7137(5) 0.047(4) Uani 1 1 d .
H31 H 1.1113(7) 0.1217(9) 0.7340(6) 0.044(4) Uani 1 1 d .
H32 H 1.1597(8) 0.2104(10) 0.6634(4) 0.047(4) Uani 1 1 d .
H33 H 1.1222(7) 0.1826(8) 0.5747(4) 0.035(4) Uani 1 1 d .
H50A H 0.6051(9) 0.0865(10) 0.2330(5) 0.059(5) Uani 1 1 d .
H50C H 0.5528(9) 0.1560(11) 0.2663(6) 0.063(5) Uani 1 1 d .
H51A H 0.4801(8) -0.0842(10) 0.2896(5) 0.056(5) Uani 1 1 d .
H51B H 0.4436(10) -0.0093(10) 0.3310(7) 0.063(5) Uani 1 1 d .
H53A H 0.4690(12) 0.1358(11) 0.3724(7) 0.070(5) Uani 1 1 d .
H53B H 0.5345(8) 0.2021(10) 0.3602(7) 0.051(4) Uani 1 1 d .
H53C H 0.5057(9) 0.1923(12) 0.4212(7) 0.069(6) Uani 1 1 d .
H54A H 0.6560(8) 0.1656(9) 0.3877(6) 0.053(4) Uani 1 1 d .
H54B H 0.6724(9) 0.0840(10) 0.4249(5) 0.057(4) Uani 1 1 d .
H54C H 0.6276(9) 0.1673(9) 0.4459(6) 0.061(5) Uani 1 1 d .
H55A H 0.4909(9) 0.0107(9) 0.4299(6) 0.045(4) Uani 1 1 d .
H55B H 0.5323(9) 0.0687(10) 0.4722(6) 0.061(5) Uani 1 1 d .
H55C H 0.5712(9) -0.0171(11) 0.4469(5) 0.061(5) Uani 1 1 d .
H57C H 0.7697(10) -0.0454(11) 0.3106(7) 0.073(5) Uani 1 1 d .
H58A H 0.6044(9) -0.1592(11) 0.2918(7) 0.074(6) Uani 1 1 d .
H58B H 0.6955(12) -0.1594(11) 0.2817(6) 0.087(7) Uani 1 1 d .
H58C H 0.6415(10) -0.0972(14) 0.2483(7) 0.078(6) Uani 1 1 d .
H59A H 0.6856(10) -0.0548(13) 0.4090(5) 0.088(7) Uani 1 1 d .
H59B H 0.7192(10) -0.1391(11) 0.3738(6) 0.064(5) Uani 1 1 d .
H59C H 0.6314(9) -0.1375(12) 0.3883(6) 0.069(5) Uani 1 1 d .
H50X H 0.6359(9) 0.1416(10) 0.2836(5) 0.052(4) Uani 1 1 d .
H51X H 0.4971(8) -0.0851(11) 0.3522(6) 0.056(5) Uani 1 1 d .
H57A H 0.7397(10) 0.0461(11) 0.3396(10) 0.095(7) Uani 1 1 d .
H57B H 0.7244(11) 0.0252(13) 0.2766(10) 0.095(7) Uani 1 1 d .

loop_
_atom_site_aniso_label
_atom_site_aniso_U_11
_atom_site_aniso_U_22
_atom_site_aniso_U_33
_atom_site_aniso_U_23
_atom_site_aniso_U_13
_atom_site_aniso_U_12
H0 0.040(16) 0.018(13) 0.042(13) -0.005(8) 0.003(9) 0.002(9)
H2 0.013(10) 0.043(9) 0.046(8) -0.011(6) 0.010(6) -0.003(7)
H3 0.084(14) 0.057(11) 0.020(8) -0.021(7) -0.004(8) 0.018(9)
H4 0.068(12) 0.059(10) 0.020(8) -0.006(7) 0.013(8) 0.012(9)
H5 0.026(11) 0.072(11) 0.037(8) 0.002(7) 0.010(6) 0.014(8)
H6 0.056(11) 0.081(12) 0.002(7) 0.001(7) -0.008(6) -0.012(9)
H8 0.024(10) 0.052(9) 0.031(9) 0.002(7) 0.004(6) 0.011(7)
H9 0.026(12) 0.091(13) 0.020(9) -0.007(8) 0.004(5) 0.013(9)
H10 0.063(13) 0.084(13) 0.021(8) 0.013(7) -0.012(7) 0.032(10)
H11 0.052(11) 0.051(10) 0.032(8) 0.005(6) -0.002(7) 0.026(8)
H13 0.038(10) 0.044(9) 0.032(7) 0.000(6) -0.008(7) 0.008(8)
H14 0.012(9) 0.044(10) 0.075(11) -0.006(7) 0.028(7) -0.002(7)
H15 0.006(10) 0.085(12) 0.049(9) 0.001(7) 0.011(7) 0.015(8)
H16 0.027(10) 0.050(10) 0.045(9) 0.019(7) -0.019(7) 0.008(8)
H17 0.025(9) 0.062(11) 0.045(10) 0.025(7) 0.014(7) 0.000(8)
H19 0.046(13) 0.036(10) 0.043(9) 0.014(6) 0.015(8) -0.004(8)
H20 0.044(11) 0.056(11) 0.052(9) 0.006(7) 0.008(7) 0.001(9)
H21 0.074(15) 0.055(13) 0.085(14) 0.037(9) 0.004(9) -0.013(11)
H22 0.036(13) 0.034(10) 0.051(9) -0.001(6) 0.018(8) -0.009(7)
H24 0.063(12) 0.052(10) 0.024(8) 0.001(7) 0.012(7) 0.006(8)
H25 0.054(12) 0.033(10) 0.063(10) 0.024(7) 0.016(8) -0.001(8)
H26 0.070(13) 0.042(10) 0.032(9) -0.011(7) 0.007(8) -0.015(9)
H27 0.046(12) 0.050(11) 0.065(11) 0.006(7) 0.024(8) -0.009(9)
H28 0.024(10) 0.050(11) 0.059(9) -0.009(7) 0.005(7) 0.017(8)
H30 0.050(11) 0.081(12) 0.012(8) 0.011(7) -0.004(7) -0.006(9)
H31 0.030(10) 0.063(11) 0.039(9) -0.002(7) 0.022(7) -0.015(8)
H32 0.037(11) 0.078(12) 0.027(8) -0.019(7) -0.010(6) -0.027(10)
H33 0.040(10) 0.036(9) 0.029(8) 0.005(6) 0.008(6) -0.010(7)
H50A 0.077(14) 0.078(12) 0.023(8) 0.003(8) 0.021(8) -0.018(10)
H50C 0.066(15) 0.060(13) 0.064(10) 0.017(8) -0.001(9) -0.016(11)
H51A 0.078(13) 0.060(11) 0.031(9) -0.012(8) -0.015(7) -0.011(9)
H51B 0.029(13) 0.070(13) 0.089(13) 0.017(9) -0.018(9) -0.015(9)
H53A 0.078(17) 0.057(12) 0.076(12) 0.003(9) 0.020(11) 0.010(12)
H53B 0.028(11) 0.035(10) 0.091(12) -0.005(9) 0.008(9) -0.001(8)
H53C 0.069(15) 0.079(14) 0.059(13) 0.027(10) -0.005(9) 0.013(10)
H54A 0.034(11) 0.040(10) 0.085(12) -0.009(9) -0.027(9) -0.003(8)
H54B 0.063(12) 0.042(11) 0.065(10) 0.008(8) -0.023(9) 0.003(10)
H54C 0.077(14) 0.037(10) 0.071(12) 0.001(8) -0.010(9) -0.016(9)
H55A 0.053(14) 0.039(11) 0.044(10) -0.003(7) 0.010(8) 0.006(9)
H55B 0.069(13) 0.065(12) 0.048(11) 0.010(9) 0.016(8) -0.015(10)
H55C 0.058(14) 0.070(13) 0.056(10) 0.021(9) -0.009(8) -0.017(11)
H57C 0.049(13) 0.051(13) 0.120(16) 0.005(10) 0.024(11) -0.021(11)
H58A 0.028(12) 0.071(13) 0.123(15) -0.056(11) -0.021(10) -0.019(10)
H58B 0.14(2) 0.052(12) 0.071(12) -0.026(8) 0.010(11) 0.039(14)
H58C 0.053(14) 0.110(16) 0.071(15) -0.056(11) -0.012(9) 0.027(13)
H59A 0.108(16) 0.137(18) 0.021(8) -0.019(9) -0.007(9) 0.063(15)
H59B 0.046(13) 0.055(12) 0.092(12) 0.007(9) -0.012(9) 0.018(11)
H59C 0.049(13) 0.089(14) 0.068(11) 0.032(10) 0.041(9) 0.023(11)
H50X 0.068(13) 0.052(10) 0.036(8) 0.004(7) -0.002(7) -0.025(10)
H51X 0.056(13) 0.073(13) 0.039(10) 0.011(10) -0.002(7) -0.012(9)
H57A 0.066(15) 0.021(11) 0.20(2) -0.006(13) -0.005(13) 0.001(10)
H57B 0.078(16) 0.074(14) 0.132(18) 0.076(14) 0.015(15) -0.034(13)

loop_
_atom_type_symbol
_atom_type_description
_atom_type_scat_dispersion_real
_atom_type_scat_dispersion_imag
_atom_type_scat_source
C C 0.0000 0.0000 'International Tables Vol C Tables 4.2.6.8 and 6.1.1.4'
H H 0.0000 0.0000 'International Tables Vol C Tables 4.2.6.8 and 6.1.1.4'
N N 0.0000 0.0000 'International Tables Vol C Tables 4.2.6.8 and 6.1.1.4'
Al Al 0.0000 0.0000 'International Tables Vol C Tables 4.2.6.8 and 6.1.1.4'
Li Li 0.0000 0.0000 'International Tables Vol C Tables 4.2.6.8 and 6.1.1.4'

loop_
_geom_angle_atom_site_label_1
_geom_angle_atom_site_label_2
_geom_angle_atom_site_label_3
_geom_angle
N2 Li1 N3 128.7(11)
N2 Li1 H0 95.5(9)
N3 Li1 H0 99.8(8)
N2 Li1 Li3 92.7(8)
N3 Li1 Li3 48.3(6)
H0 Li1 Li3 71.6(7)
N2 Li1 N1 51.6(5)
N3 Li1 N1 86.1(6)
H0 Li1 N1 74.6(6)
Li3 Li1 N1 41.5(5)
N2 Li1 N4 161.0(9)
N3 Li1 N4 48.6(5)
H0 Li1 N4 68.8(6)
Li3 Li1 N4 72.6(6)
N1 Li1 N4 111.7(6)
N2 Li1 Li2 123.8(9)
N3 Li1 Li2 64.7(7)
H0 Li1 Li2 36.2(6)
Li3 Li1 Li2 54.0(7)
N1 Li1 Li2 81.6(6)
N4 Li1 Li2 37.5(5)
N2 Li1 Li4 65.3(7)
N3 Li1 Li4 100.9(8)
H0 Li1 Li4 37.6(5)
Li3 Li1 Li4 54.6(7)
N1 Li1 Li4 38.1(4)
N4 Li1 Li4 96.0(7)
Li2 Li1 Li4 58.5(6)
N2 Li1 N5 104.4(7)
N3 Li1 N5 57.6(5)
H0 Li1 N5 47.4(4)
Li3 Li1 N5 26.7(5)
N1 Li1 N5 55.4(3)
N4 Li1 N5 57.2(3)
Li2 Li1 N5 28.5(5)
Li4 Li1 N5 45.8(4)
N2 Li1 N6 86.0(6)
N3 Li1 N6 86.8(6)
H0 Li1 N6 26.4(3)
Li3 Li1 N6 47.6(6)
N1 Li1 N6 50.5(3)
N4 Li1 N6 75.2(4)
Li2 Li1 N6 37.8(5)
Li4 Li1 N6 20.8(4)
N5 Li1 N6 29.19(16)
H0 Li2 N4 100.8(10)
H0 Li2 N5 104.4(11)
N4 Li2 N5 124.6(13)
H0 Li2 Li3 74.3(9)
N4 Li2 Li3 93.2(11)
N5 Li2 Li3 49.6(7)
H0 Li2 N3 77.6(8)
N4 Li2 N3 51.7(6)
N5 Li2 N3 87.1(9)
Li3 Li2 N3 42.5(6)
H0 Li2 N6 73.0(7)
N4 Li2 N6 169.3(12)
N5 Li2 N6 51.1(5)
Li3 Li2 N6 76.9(7)
N3 Li2 N6 117.8(8)
H0 Li2 Li4 39.2(6)
N4 Li2 Li4 131.2(11)
N5 Li2 Li4 66.6(7)
Li3 Li2 Li4 56.4(7)
N3 Li2 Li4 86.2(7)
N6 Li2 Li4 39.3(5)
H0 Li2 Li1 39.4(6)
N4 Li2 Li1 69.3(8)
N5 Li2 Li1 103.1(10)
Li3 Li2 Li1 55.0(7)
N3 Li2 Li1 39.0(5)
N6 Li2 Li1 101.4(8)
Li4 Li2 Li1 62.1(7)
H0 Li2 N1 49.9(6)
N4 Li2 N1 108.2(9)
N5 Li2 N1 59.4(6)
Li3 Li2 N1 27.4(5)
N3 Li2 N1 57.8(4)
N6 Li2 N1 61.2(4)
Li4 Li2 N1 30.3(4)
Li1 Li2 N1 47.1(5)
H0 Li2 N2 27.6(5)
N4 Li2 N2 90.6(8)
N5 Li2 N2 89.8(7)
Li3 Li2 N2 48.8(6)
N3 Li2 N2 52.7(4)
N6 Li2 N2 80.0(5)
Li4 Li2 N2 40.7(5)
Li1 Li2 N2 21.4(4)
N1 Li2 N2 30.44(19)
N3 Li3 N1 116.9(10)
N3 Li3 N5 114.6(10)
N1 Li3 N5 114.1(10)
N3 Li3 Li2 74.8(8)
N1 Li3 Li2 114.6(11)
N5 Li3 Li2 47.7(7)
N3 Li3 Li1 47.9(6)
N1 Li3 Li1 75.2(7)
N5 Li3 Li1 116.9(10)
Li2 Li3 Li1 70.9(8)
N3 Li3 Li4 117.2(10)
N1 Li3 Li4 47.2(6)
N5 Li3 Li4 73.9(8)
Li2 Li3 Li4 69.6(9)
Li1 Li3 Li4 72.0(8)
N3 Li3 H0 77.6(6)
N1 Li3 H0 77.4(6)
N5 Li3 H0 76.3(7)
Li2 Li3 H0 40.3(6)
Li1 Li3 H0 43.3(6)
Li4 Li3 H0 42.4(5)
N3 Li3 N4 40.4(4)
N1 Li3 N4 129.8(8)
N5 Li3 N4 75.6(6)
Li2 Li3 N4 35.4(6)
Li1 Li3 N4 58.4(6)
Li4 Li3 N4 97.3(8)
H0 Li3 N4 56.3(4)
N3 Li3 N2 78.2(6)
N1 Li3 N2 40.2(4)
N5 Li3 N2 127.3(9)
Li2 Li3 N2 95.3(8)
Li1 Li3 N2 35.4(5)
Li4 Li3 N2 56.4(5)
H0 Li3 N2 56.0(3)
N4 Li3 N2 93.1(5)
N3 Li3 N6 127.5(9)
N1 Li3 N6 77.0(6)
N5 Li3 N6 38.8(4)
Li2 Li3 N6 54.9(7)
Li1 Li3 N6 97.4(8)
Li4 Li3 N6 35.6(5)
H0 Li3 N6 55.3(4)
N4 Li3 N6 90.2(5)
N2 Li3 N6 91.5(5)
N1 Li4 H0 99.9(9)
N1 Li4 N6 126.1(10)
H0 Li4 N6 95.2(9)
N1 Li4 Li3 46.7(6)
H0 Li4 Li3 71.0(7)
N6 Li4 Li3 92.5(9)
N1 Li4 N5 84.5(7)
H0 Li4 N5 74.2(6)
N6 Li4 N5 50.8(5)
Li3 Li4 N5 42.1(5)
N1 Li4 N2 50.4(5)
H0 Li4 N2 70.4(6)
N6 Li4 N2 162.4(10)
Li3 Li4 N2 73.5(7)
N5 Li4 N2 113.6(7)
N1 Li4 Li2 99.1(9)
H0 Li4 Li2 36.6(5)
N6 Li4 Li2 66.0(7)
Li3 Li4 Li2 54.1(7)
N5 Li4 Li2 38.5(5)
N2 Li4 Li2 96.7(7)
N1 Li4 Li1 63.4(6)
H0 Li4 Li1 38.2(5)
N6 Li4 Li1 125.3(9)
Li3 Li4 Li1 53.4(6)
N5 Li4 Li1 82.8(6)
N2 Li4 Li1 37.4(4)
Li2 Li4 Li1 59.4(7)
N1 Li4 N3 56.9(5)
H0 Li4 N3 47.4(4)
N6 Li4 N3 103.9(7)
Li3 Li4 N3 26.2(5)
N5 Li4 N3 55.6(3)
N2 Li4 N3 59.0(4)
Li2 Li4 N3 45.0(5)
Li1 Li4 N3 28.9(4)
N1 Li4 N4 86.2(6)
H0 Li4 N4 27.0(4)
N6 Li4 N4 84.5(6)
Li3 Li4 N4 46.8(5)
N5 Li4 N4 49.2(3)
N2 Li4 N4 78.1(4)
Li2 Li4 N4 18.7(5)
Li1 Li4 N4 40.7(4)
N3 Li4 N4 29.46(17)
C52 Al1 C51X 105.1(6)
C52 Al1 C56 116.8(6)
C51X Al1 C56 108.8(6)
C7 N1 C1 118.0(5)
C7 N1 Li4 108.0(7)
C1 N1 Li4 119.7(7)
C7 N1 Li3 128.6(7)
C1 N1 Li3 93.4(6)
Li4 N1 Li3 86.1(9)
C7 N1 Li1 71.4(5)
C1 N1 Li1 150.7(5)
Li4 N1 Li1 78.4(7)
Li3 N1 Li1 63.3(7)
C7 N1 Li2 120.3(5)
C1 N1 Li2 120.2(5)
Li4 N1 Li2 50.6(7)
Li3 N1 Li2 37.9(8)
Li1 N1 Li2 51.3(5)
C11 N2 C7 119.9(5)
C11 N2 Li1 121.8(6)
C7 N2 Li1 112.3(6)
C11 N2 Li4 146.2(5)
C7 N2 Li4 66.6(5)
Li1 N2 Li4 77.4(7)
C11 N2 Li3 163.7(5)
C7 N2 Li3 61.0(4)
Li1 N2 Li3 51.9(6)
Li4 N2 Li3 50.1(6)
C11 N2 Li2 148.9(5)
C7 N2 Li2 91.2(4)
Li1 N2 Li2 34.8(6)
Li4 N2 Li2 42.6(5)
Li3 N2 Li2 35.9(5)
C18 N3 C12 119.1(5)
C18 N3 Li1 118.4(7)
C12 N3 Li1 117.4(7)
C18 N3 Li3 119.6(7)
C12 N3 Li3 88.5(7)
Li1 N3 Li3 83.8(8)
C18 N3 Li2 69.3(6)
C12 N3 Li2 147.5(5)
Li1 N3 Li2 76.4(8)
Li3 N3 Li2 62.7(8)
C18 N3 Li4 118.1(5)
C12 N3 Li4 115.3(4)
Li1 N3 Li4 50.2(6)
Li3 N3 Li4 36.6(7)
Li2 N3 Li4 48.9(5)
C22 N4 C18 120.5(6)
C22 N4 Li2 112.2(8)
C18 N4 Li2 108.3(8)
C22 N4 Li1 162.2(6)
C18 N4 Li1 70.9(5)
Li2 N4 Li1 73.3(8)
C22 N4 Li3 147.7(5)
C18 N4 Li3 58.0(5)
Li2 N4 Li3 51.4(8)
Li1 N4 Li3 49.1(5)
C22 N4 Li4 140.9(5)
C18 N4 Li4 91.4(4)
Li2 N4 Li4 30.0(7)
Li1 N4 Li4 43.3(4)
Li3 N4 Li4 35.9(4)
C29 N5 C23 117.0(5)
C29 N5 Li2 112.7(8)
C23 N5 Li2 120.2(8)
C29 N5 Li3 126.9(7)
C23 N5 Li3 92.4(7)
Li2 N5 Li3 82.7(9)
C29 N5 Li4 71.6(5)
C23 N5 Li4 151.3(5)
Li2 N5 Li4 75.0(8)
Li3 N5 Li4 64.0(7)
C29 N5 Li1 122.1(4)
C23 N5 Li1 118.0(5)
Li2 N5 Li1 48.3(8)
Li3 N5 Li1 36.4(6)
Li4 N5 Li1 51.4(5)
C33 N6 C29 117.8(5)
C33 N6 Li4 117.7(7)
C29 N6 Li4 110.9(7)
C33 N6 Li2 156.0(6)
C29 N6 Li2 71.1(5)
Li4 N6 Li2 74.7(8)
C33 N6 Li3 155.7(5)
C29 N6 Li3 60.4(5)
Li4 N6 Li3 51.9(7)
Li2 N6 Li3 48.3(6)
C33 N6 Li1 148.5(4)
C29 N6 Li1 91.7(4)
Li4 N6 Li1 34.0(6)
Li2 N6 Li1 40.8(5)
Li3 N6 Li1 35.0(4)
C2 C1 C6 118.7(6)
C2 C1 N1 119.9(6)
C6 C1 N1 121.3(6)
C1 C2 C3 120.9(7)
C1 C2 H2 119.8(8)
C3 C2 H2 119.3(8)
C4 C3 C2 119.0(7)
C4 C3 H3 119.9(10)
C2 C3 H3 121.2(10)
C3 C4 C5 120.9(7)
C3 C4 H4 119.0(11)
C5 C4 H4 120.1(11)
C4 C5 C6 120.0(8)
C4 C5 H5 120.8(9)
C6 C5 H5 119.2(9)
C5 C6 C1 120.5(7)
C5 C6 H6 122.5(10)
C1 C6 H6 117.0(9)
N1 C7 N2 118.0(5)
N1 C7 C8 123.2(5)
N2 C7 C8 118.5(5)
C9 C8 C7 120.1(7)
C9 C8 H8 121.2(9)
C7 C8 H8 118.6(8)
C8 C9 C10 119.9(8)
C8 C9 H9 120.1(9)
C10 C9 H9 120.0(9)
C11 C10 C9 117.5(7)
C11 C10 H10 119.9(10)
C9 C10 H10 122.6(10)
N2 C11 C10 124.0(6)
N2 C11 H11 115.0(8)
C10 C11 H11 121.0(8)
C17 C12 C13 120.4(6)
C17 C12 N3 117.9(5)
C13 C12 N3 121.3(5)
C14 C13 C12 121.4(7)
C14 C13 H13 118.2(9)
C12 C13 H13 120.3(9)
C13 C14 C15 118.7(7)
C13 C14 H14 119.4(10)
C15 C14 H14 122.0(11)
C16 C15 C14 119.5(9)
C16 C15 H15 120.1(10)
C14 C15 H15 120.4(10)
C15 C16 C17 122.2(7)
C15 C16 H16 120.9(10)
C17 C16 H16 116.6(10)
C16 C17 C12 117.8(7)
C16 C17 H17 121.3(10)
C12 C17 H17 120.9(10)
N3 C18 N4 116.0(5)
N3 C18 C19 124.8(6)
N4 C18 C19 119.1(6)
C20 C19 C18 119.5(8)
C20 C19 H19 120.1(9)
C18 C19 H19 120.3(9)
C19 C20 C21 121.1(8)
C19 C20 H20 121.7(11)
C21 C20 H20 117.2(10)
C22 C21 C20 115.9(8)
C22 C21 H21 121.0(11)
C20 C21 H21 122.9(12)
N4 C22 C21 123.6(9)
N4 C22 H22 117.2(9)
C21 C22 H22 119.2(10)
C24 C23 C28 118.5(6)
C24 C23 N5 120.0(5)
C28 C23 N5 121.2(5)
C23 C24 C25 119.8(7)
C23 C24 H24 120.5(9)
C25 C24 H24 119.7(9)
C26 C25 C24 122.5(7)
C26 C25 H25 118.3(10)
C24 C25 H25 119.2(10)
C25 C26 C27 117.3(7)
C25 C26 H26 122.2(11)
C27 C26 H26 120.5(11)
C28 C27 C26 120.8(8)
C28 C27 H27 120.8(10)
C26 C27 H27 118.4(10)
C27 C28 C23 121.2(7)
C27 C28 H28 120.3(9)
C23 C28 H28 118.4(9)
N5 C29 N6 115.2(5)
N5 C29 C30 123.9(5)
N6 C29 C30 120.6(6)
C31 C30 C29 119.7(6)
C31 C30 H30 120.1(9)
C29 C30 H30 120.2(10)
C30 C31 C32 119.9(7)
C30 C31 H31 119.2(10)
C32 C31 H31 121.0(10)
C33 C32 C31 116.9(7)
C33 C32 H32 121.2(9)
C31 C32 H32 121.9(9)
N6 C33 C32 125.0(6)
N6 C33 H33 116.5(8)
C32 C33 H33 118.5(9)
H50A C50X H50C 107.8(13)
H50A C50X H50X 103.7(14)
H50C C50X H50X 105.4(13)
Al1 C51X H51A 124.1(11)
Al1 C51X H51B 116.7(10)
H51A C51X H51B 104.7(13)
Al1 C51X H51X 101.7(10)
H51A C51X H51X 101.2(13)
H51B C51X H51X 105.8(13)
C54 C52 C55 109.0(7)
C54 C52 C53 107.7(7)
C55 C52 C53 106.1(7)
C54 C52 Al1 113.7(6)
C55 C52 Al1 111.9(7)
C53 C52 Al1 108.0(6)
C52 C53 H53A 109.6(11)
C52 C53 H53B 108.2(12)
H53A C53 H53B 112.5(15)
C52 C53 H53C 107.2(11)
H53A C53 H53C 109.9(15)
H53B C53 H53C 109.4(14)
C52 C54 H54A 110.6(10)
C52 C54 H54B 109.7(12)
H54A C54 H54B 108.4(14)
C52 C54 H54C 111.9(13)
H54A C54 H54C 108.4(14)
H54B C54 H54C 107.8(14)
C52 C55 H55A 111.2(11)
C52 C55 H55B 110.0(11)
H55A C55 H55B 107.6(15)
C52 C55 H55C 109.8(11)
H55A C55 H55C 108.0(13)
H55B C55 H55C 110.3(14)
C57X C56 C59X 109.8(7)
C57X C56 C58X 105.8(6)
C59X C56 C58X 108.2(6)
C57X C56 Al1 110.3(7)
C59X C56 Al1 112.3(6)
C58X C56 Al1 110.2(6)
C56 C57X H57C 111.6(12)
C56 C57X H57A 113.2(13)
H57C C57X H57A 106.0(15)
C56 C57X H57B 115.6(15)
H57C C57X H57B 106.5(19)
H57A C57X H57B 103.0(17)
C56 C58X H58A 112.6(11)
C56 C58X H58B 109.4(12)
H58A C58X H58B 106.9(15)
C56 C58X H58C 118.0(14)
H58A C58X H58C 103.3(17)
H58B C58X H58C 105.9(15)
C56 C59X H59A 111.5(12)
C56 C59X H59B 110.1(11)
H59A C59X H59B 103.9(15)
C56 C59X H59C 114.3(11)
H59A C59X H59C 108.7(15)
H59B C59X H59C 107.8(14)

loop_
_geom_bond_atom_site_label_1
_geom_bond_atom_site_label_2
_geom_bond_distance
Li1 N2 2.01(2)
Li1 N3 2.04(2)
Li1 H0 2.07(2)
Li1 Li3 2.73(3)
Li1 N1 2.96(2)
Li1 N4 3.08(2)
Li1 Li2 3.15(3)
Li1 Li4 3.24(3)
Li1 N5 4.108(19)
Li1 N6 4.73(2)
Li2 H0 1.92(2)
Li2 N4 2.00(2)
Li2 N5 2.01(2)
Li2 Li3 2.70(3)
Li2 N3 2.93(3)
Li2 N6 2.96(2)
Li2 Li4 3.13(3)
Li2 N1 3.99(2)
Li2 N2 4.59(2)
Li3 N3 2.05(2)
Li3 N1 2.03(2)
Li3 N5 2.07(2)
Li3 Li4 2.78(3)
Li3 H0 2.86(2)
Li3 N4 3.45(2)
Li3 N2 3.47(2)
Li3 N6 3.52(2)
Li4 N1 2.04(2)
Li4 H0 2.04(2)
Li4 N6 2.05(2)
Li4 N5 2.97(2)
Li4 N2 3.01(2)
Li4 N3 4.14(2)
Li4 N4 4.69(2)
Al1 C52 1.996(12)
Al1 C51X 2.053(15)
Al1 C56 2.028(14)
N1 C7 1.346(7)
N1 C1 1.430(7)
N2 C11 1.354(7)
N2 C7 1.366(7)
N3 C18 1.351(7)
N3 C12 1.437(8)
N4 C22 1.337(8)
N4 C18 1.372(8)
N5 C29 1.357(8)
N5 C23 1.436(8)
N6 C33 1.344(8)
N6 C29 1.374(8)
C1 C2 1.399(9)
C1 C6 1.415(9)
C2 C3 1.423(10)
C2 H2 1.08(2)
C3 C4 1.393(10)
C3 H3 1.04(2)
C4 C5 1.394(10)
C4 H4 1.109(17)
C5 C6 1.400(10)
C5 H5 1.06(2)
C6 H6 1.055(19)
C7 C8 1.437(9)
C8 C9 1.382(9)
C8 H8 1.070(18)
C9 C10 1.406(10)
C9 H9 1.08(2)
C10 C11 1.372(9)
C10 H10 1.088(17)
C11 H11 1.106(17)
C12 C17 1.411(9)
C12 C13 1.404(9)
C13 C14 1.394(11)
C13 H13 1.099(17)
C14 C15 1.426(11)
C14 H14 1.03(2)
C15 C16 1.390(10)
C15 H15 1.03(2)
C16 C17 1.410(10)
C16 H16 1.110(17)
C17 H17 1.033(18)
C18 C19 1.434(9)
C19 C20 1.371(10)
C19 H19 1.02(3)
C20 C21 1.424(11)
C20 H20 1.05(2)
C21 C22 1.409(11)
C21 H21 1.04(3)
C22 H22 1.03(2)
C23 C24 1.402(9)
C23 C28 1.416(9)
C24 C25 1.403(10)
C24 H24 1.071(19)
C25 C26 1.401(10)
C25 H25 1.12(2)
C26 C27 1.420(10)
C26 H26 0.99(2)
C27 C28 1.391(10)
C27 H27 1.02(2)
C28 H28 1.095(19)
C29 C30 1.423(9)
C30 C31 1.379(9)
C30 H30 1.059(18)
C31 C32 1.411(10)
C31 H31 1.06(2)
C32 C33 1.394(9)
C32 H32 1.07(2)
C33 H33 1.106(16)
C50X H50A 1.094(19)
C50X H50C 1.07(3)
C50X H50X 1.07(2)
C51X H51A 1.133(19)
C51X H51B 1.10(3)
C51X H51X 1.03(2)
C52 C54 1.553(12)
C52 C55 1.582(12)
C52 C53 1.602(11)
C53 H53A 1.03(3)
C53 H53B 1.01(3)
C53 H53C 1.07(3)
C54 H54A 0.98(3)
C54 H54B 1.07(3)
C54 H54C 1.02(2)
C55 H55A 1.03(3)
C55 H55B 1.03(3)
C55 H55C 1.06(3)
C56 C57X 1.533(13)
C56 C59X 1.520(10)
C56 C58X 1.544(12)
C57X H57C 1.06(3)
C57X H57A 1.14(3)
C57X H57B 1.05(3)
C58X H58A 1.13(2)
C58X H58B 1.11(3)
C58X H58C 1.01(3)
C59X H59A 1.13(2)
C59X H59B 1.11(3)
C59X H59C 1.06(3)
